data_7045532
loop_
_publ_author_name
'Zhang, Ming'
'Wang, Liwen'
'Zeng, Tianyu'
'Shang, Qigao'
'Zhou, Hong'
'Pan, Zhiquan'
'Cheng, Qingrong'

_publ_section_title
;
 Two pure MOF-photocatalysts readily prepared for the degradation of
 methylene blue dye under visible light.
;
_journal_issue 12
_journal_name_full 'Dalton transactions (Cambridge, England : 2003)'
_journal_page_first 4251
_journal_page_last 4258
_journal_paper_doi 10.1039/c8dt00156a
_journal_volume 47
_journal_year 2018
_chemical_formula_sum 'C12 H10 Cl0 Co N2 O4'
_chemical_formula_weight 305.15
_space_group_crystal_system tetragonal
_space_group_IT_number 96
_space_group_name_Hall 'P 4nw 2abw'
_space_group_name_H-M_alt 'P 43 21 2'
_symmetry_space_group_name_Hall 'P 4nw 2abw'
_symmetry_space_group_name_H-M 'P 43 21 2'
_atom_sites_solution_hydrogens geom
_audit_block_doi 10.5517/ccdc.csd.cc1ps0t9
_audit_creation_method SHELXL-2014/7
_audit_update_record
;
2017-12-06 deposited with the CCDC.
2018-02-05 downloaded from the CCDC.
;
_cell_angle_alpha 90
_cell_angle_beta 90
_cell_angle_gamma 90
_cell_formula_units_Z 4
_cell_length_a 7.9778(4)
_cell_length_b 7.9778(4)
_cell_length_c 17.3831(15)
_cell_measurement_reflns_used 1786
_cell_measurement_temperature 173(2)
_cell_measurement_theta_max 25.78
_cell_measurement_theta_min 2.81
_cell_volume 1106.35(12)
_computing_cell_refinement 'Bruker SMART'
_computing_data_collection 'Bruker SMART'
_computing_data_reduction 'Bruker SAINT'
_computing_molecular_graphics 'Bruker SHELXTL'
_computing_publication_material 'Bruker SHELXTL'
_computing_structure_refinement 'SHELXL-2014/7 (Sheldrick, 2014)'
_computing_structure_solution 'SHELXS-97 (Sheldrick, 1990)'
_diffrn_ambient_temperature 173(2)
_diffrn_measured_fraction_theta_full 0.998
_diffrn_measured_fraction_theta_max 0.996
_diffrn_measurement_device_type 'PHOTON 100 CMOS detector'
_diffrn_measurement_method 'omega scan'
_diffrn_radiation_type MoK\a
_diffrn_radiation_wavelength 0.71073
_diffrn_reflns_av_R_equivalents 0.0492
_diffrn_reflns_av_unetI/netI 0.0520
_diffrn_reflns_Laue_measured_fraction_full 0.998
_diffrn_reflns_Laue_measured_fraction_max 0.996
_diffrn_reflns_limit_h_max 9
_diffrn_reflns_limit_h_min -8
_diffrn_reflns_limit_k_max 9
_diffrn_reflns_limit_k_min -8
_diffrn_reflns_limit_l_max 21
_diffrn_reflns_limit_l_min -19
_diffrn_reflns_number 4695
_diffrn_reflns_point_group_measured_fraction_full 0.999
_diffrn_reflns_point_group_measured_fraction_max 0.997
_diffrn_reflns_theta_full 25.242
_diffrn_reflns_theta_max 26.318
_diffrn_reflns_theta_min 2.809
_diffrn_source 'fine-focus sealed tube'
_exptl_absorpt_coefficient_mu 1.563
_exptl_absorpt_correction_T_max 0.7454
_exptl_absorpt_correction_T_min 0.6516
_exptl_absorpt_correction_type multi-scan
_exptl_absorpt_process_details 'SADABS (Bruker, 2014)'
_exptl_crystal_colour red
_exptl_crystal_density_diffrn 1.832
_exptl_crystal_description block
_exptl_crystal_F_000 620
_exptl_crystal_size_max 0.21
_exptl_crystal_size_mid 0.17
_exptl_crystal_size_min 0.14
_refine_diff_density_max 0.367
_refine_diff_density_min -0.373
_refine_diff_density_rms 0.095
_refine_ls_abs_structure_details
;
 Refined as an inversion twin.
;
_refine_ls_abs_structure_Flack 0.02(4)
_refine_ls_extinction_method none
_refine_ls_goodness_of_fit_ref 1.047
_refine_ls_hydrogen_treatment constr
_refine_ls_matrix_type full
_refine_ls_number_parameters 90
_refine_ls_number_reflns 1117
_refine_ls_number_restraints 0
_refine_ls_restrained_S_all 1.047
_refine_ls_R_factor_all 0.0501
_refine_ls_R_factor_gt 0.0354
_refine_ls_shift/su_max 0.000
_refine_ls_shift/su_mean 0.000
_refine_ls_structure_factor_coef Fsqd
_refine_ls_weighting_details 'w=1/[\s^2^(Fo^2^)+(0.0312P)^2^+0.0775P] where P=(Fo^2^+2Fc^2^)/3'
_refine_ls_weighting_scheme calc
_refine_ls_wR_factor_gt 0.0640
_refine_ls_wR_factor_ref 0.0674
_reflns_Friedel_coverage 0.577
_reflns_Friedel_fraction_full 1.000
_reflns_Friedel_fraction_max 1.000
_reflns_number_gt 951
_reflns_number_total 1117
_reflns_threshold_expression 'I > 2\s(I)'
_cod_data_source_file c8dt00156a2.cif
_cod_data_source_block 1
_cod_depositor_comments 'Adding full bibliography for 7045532--7045533.cif.'
_cod_original_cell_volume 1106.35(15)
_cod_database_code 7045532
_shelx_shelxl_version_number 2014/7
_shelx_space_group_comment
;
The symmetry employed for this shelxl refinement is uniquely defined
by the following loop, which should always be used as a source of
symmetry information in preference to the above space-group names.
They are only intended as comments.
;

loop_
_space_group_symop_operation_xyz
'x, y, z'
'-y+1/2, x+1/2, z+3/4'
'-x, -y, z+1/2'
'y+1/2, -x+1/2, z+1/4'
'x+1/2, -y+1/2, -z+1/4'
'y, x, -z'
'-x+1/2, y+1/2, -z+3/4'
'-y, -x, -z+1/2'

loop_
_atom_site_label
_atom_site_type_symbol
_atom_site_fract_x
_atom_site_fract_y
_atom_site_fract_z
_atom_site_U_iso_or_equiv
_atom_site_adp_type
_atom_site_occupancy
_atom_site_site_symmetry_order
_atom_site_calc_flag
_atom_site_refinement_flags_posn
_atom_site_refinement_flags_adp
_atom_site_refinement_flags_occupancy
Co1 Co 0.26449(6) 0.26449(6) 0.0000 0.0080(2) Uani 1 2 d S T P
O1 O 0.3990(4) 0.1290(3) 0.08730(14) 0.0140(7) Uani 1 1 d . . .
O2 O 0.6097(3) 0.0987(3) 0.17108(14) 0.0135(7) Uani 1 1 d . . .
N1 N 0.4518(3) 0.4518(3) 0.0000 0.0099(9) Uani 1 2 d S T P
N2 N 0.0765(4) 0.0765(4) 0.0000 0.0113(10) Uani 1 2 d S T P
C1 C 0.4322(5) 0.5944(5) 0.0406(2) 0.0119(9) Uani 1 1 d . . .
H1 H 0.3334 0.6084 0.0704 0.014 Uiso 1 1 calc R U .
C2 C 0.5502(5) 0.7208(5) 0.0406(2) 0.0118(9) Uani 1 1 d . . .
H2 H 0.5304 0.8220 0.0679 0.014 Uiso 1 1 calc R U .
C3 C 0.6980(4) 0.6980(4) 0.0000 0.0132(13) Uani 1 2 d S T P
C4 C 0.8297(5) 0.8297(5) 0.0000 0.0111(12) Uani 1 2 d S T P
C5 C 0.7876(5) 0.9975(4) -0.0111(2) 0.0121(9) Uani 1 1 d . . .
H5 H 0.6742 1.0300 -0.0185 0.014 Uiso 1 1 calc R U .
C6 C 0.1148(5) -0.0862(5) 0.0112(2) 0.0121(9) Uani 1 1 d . . .
H6 H 0.2289 -0.1152 0.0195 0.015 Uiso 1 1 calc R U .
C7 C 0.5292(5) 0.1780(5) 0.12057(19) 0.0115(9) Uani 1 1 d . . .
H7 H 0.5711 0.2851 0.1064 0.014 Uiso 1 1 calc R U .

loop_
_atom_site_aniso_label
_atom_site_aniso_U_11
_atom_site_aniso_U_22
_atom_site_aniso_U_33
_atom_site_aniso_U_23
_atom_site_aniso_U_13
_atom_site_aniso_U_12
Co1 0.0073(3) 0.0073(3) 0.0096(3) 0.0001(2) -0.0001(2) -0.0008(4)
O1 0.0126(17) 0.0138(16) 0.0156(13) -0.0015(13) -0.0075(13) -0.0012(13)
O2 0.0161(17) 0.0129(16) 0.0116(13) 0.0010(12) -0.0046(13) 0.0015(14)
N1 0.0106(14) 0.0106(14) 0.008(2) 0.0013(16) -0.0013(16) -0.0026(18)
N2 0.0112(14) 0.0112(14) 0.012(2) 0.0013(17) -0.0013(17) -0.0027(19)
C1 0.011(2) 0.013(2) 0.0112(19) -0.0005(18) -0.0008(17) 0.0009(17)
C2 0.013(2) 0.009(2) 0.014(2) -0.0032(18) 0.0024(17) -0.0014(17)
C3 0.0130(19) 0.0130(19) 0.014(3) 0.006(2) -0.006(2) -0.003(2)
C4 0.0119(17) 0.0119(17) 0.010(3) -0.0042(19) 0.0042(19) -0.001(2)
C5 0.007(2) 0.014(2) 0.015(2) -0.0013(17) -0.0014(19) -0.0011(16)
C6 0.008(2) 0.012(2) 0.017(2) 0.0002(18) -0.0008(19) 0.0035(15)
C7 0.016(2) 0.009(2) 0.010(2) -0.0004(17) 0.0038(19) 0.0005(17)

loop_
_atom_type_symbol
_atom_type_description
_atom_type_scat_dispersion_real
_atom_type_scat_dispersion_imag
_atom_type_scat_source
C C 0.0033 0.0016 'International Tables Vol C Tables 4.2.6.8 and 6.1.1.4'
H H 0.0000 0.0000 'International Tables Vol C Tables 4.2.6.8 and 6.1.1.4'
Cl Cl 0.1484 0.1585 'International Tables Vol C Tables 4.2.6.8 and 6.1.1.4'
Co Co 0.3494 0.9721 'International Tables Vol C Tables 4.2.6.8 and 6.1.1.4'
N N 0.0061 0.0033 'International Tables Vol C Tables 4.2.6.8 and 6.1.1.4'
O O 0.0106 0.0060 'International Tables Vol C Tables 4.2.6.8 and 6.1.1.4'

loop_
_geom_angle_atom_site_label_1
_geom_angle_atom_site_label_2
_geom_angle_atom_site_label_3
_geom_angle
_geom_angle_site_symmetry_1
_geom_angle_site_symmetry_3
N1 Co1 N2 180.00(3) . .
N1 Co1 O2 92.70(8) . 2_544
N2 Co1 O2 87.30(8) . 2_544
N1 Co1 O2 92.70(8) . 5_455
N2 Co1 O2 87.30(8) . 5_455
O2 Co1 O2 174.60(15) 2_544 5_455
N1 Co1 O1 90.15(8) . 6
N2 Co1 O1 89.85(8) . 6
O2 Co1 O1 95.27(10) 2_544 6
O2 Co1 O1 84.72(10) 5_455 6
N1 Co1 O1 90.15(8) . .
N2 Co1 O1 89.85(8) . .
O2 Co1 O1 84.72(10) 2_544 .
O2 Co1 O1 95.27(10) 5_455 .
O1 Co1 O1 179.70(17) 6 .
C7 O1 Co1 125.7(3) . .
C7 O2 Co1 119.0(3) . 4
C1 N1 C1 118.0(5) . 6
C1 N1 Co1 121.0(2) . .
C1 N1 Co1 121.0(2) 6 .
C6 N2 C6 117.3(4) . 6
C6 N2 Co1 121.4(2) . .
C6 N2 Co1 121.4(2) 6 .
N1 C1 C2 122.5(4) . .
N1 C1 H1 118.7 . .
C2 C1 H1 118.7 . .
C1 C2 C3 119.0(4) . .
C1 C2 H2 120.5 . .
C3 C2 H2 120.5 . .
C2 C3 C2 118.8(5) . 6
C2 C3 C4 120.6(2) . .
C2 C3 C4 120.6(2) 6 .
C5 C4 C5 118.8(5) 6 .
C5 C4 C3 120.6(2) 6 .
C5 C4 C3 120.6(2) . .
C6 C5 C4 118.5(4) 6_665 .
C6 C5 H5 120.7 6_665 .
C4 C5 H5 120.7 . .
N2 C6 C5 123.4(4) . 6_445
N2 C6 H6 118.3 . .
C5 C6 H6 118.3 6_445 .
O1 C7 O2 126.1(4) . .
O1 C7 H7 117.0 . .
O2 C7 H7 117.0 . .

loop_
_geom_bond_atom_site_label_1
_geom_bond_atom_site_label_2
_geom_bond_distance
_geom_bond_site_symmetry_2
Co1 N1 2.113(4) .
Co1 N2 2.121(4) .
Co1 O2 2.144(3) 2_544
Co1 O2 2.144(2) 5_455
Co1 O1 2.150(3) 6
Co1 O1 2.150(3) .
O1 C7 1.251(4) .
O2 C7 1.259(4) .
O2 Co1 2.144(3) 4
N1 C1 1.348(4) .
N1 C1 1.348(4) 6
N2 C6 1.347(4) .
N2 C6 1.347(4) 6
C1 C2 1.379(5) .
C1 H1 0.9500 .
C2 C3 1.386(4) .
C2 H2 0.9500 .
C3 C2 1.386(4) 6
C3 C4 1.486(7) .
C4 C5 1.393(4) 6
C4 C5 1.393(4) .
C5 C6 1.375(5) 6_665
C5 H5 0.9500 .
C6 C5 1.375(5) 6_445
C6 H6 0.9500 .
C7 H7 0.9500 .

loop_
_geom_torsion_atom_site_label_1
_geom_torsion_atom_site_label_2
_geom_torsion_atom_site_label_3
_geom_torsion_atom_site_label_4
_geom_torsion
_geom_torsion_site_symmetry_1
_geom_torsion_site_symmetry_4
C1 N1 C1 C2 1.5(3) 6 .
Co1 N1 C1 C2 -178.5(3) . .
N1 C1 C2 C3 -2.9(5) . .
C1 C2 C3 C2 1.4(2) . 6
C1 C2 C3 C4 -178.6(2) . .
C2 C3 C4 C5 134.5(3) . 6
C2 C3 C4 C5 -45.5(3) 6 6
C2 C3 C4 C5 -45.5(3) . .
C2 C3 C4 C5 134.5(3) 6 .
C5 C4 C5 C6 0.4(2) 6 6_665
C3 C4 C5 C6 -179.6(2) . 6_665
C6 N2 C6 C5 0.5(3) 6 6_445
Co1 N2 C6 C5 -179.5(3) . 6_445
Co1 O1 C7 O2 -179.1(3) . .
Co1 O2 C7 O1 -156.3(3) 4 .
